data_7127963
loop_
_publ_author_name
'Markwell-Heys, Adrian W'
'Schneider, Matthew L.'
'Madridejos, Jenica Marie L.'
'Metha, Gregory F.'
'Bloch, Witold M.'

_publ_section_title
;
 Self-sorting of porous Cu<sub>4</sub>L<sub>2</sub>L'<sub>2</sub>
 metal-organic cages composed of isomerisable ligands.
;
_journal_issue 23
_journal_name_full 'Chemical communications (Cambridge, England)'
_journal_page_first 2915
_journal_page_last 2918
_journal_paper_doi 10.1039/d0cc08076d
_journal_volume 57
_journal_year 2021
_chemical_formula_sum 'C90 H62 Cu4 N8 O20'
_chemical_formula_weight 1829.63
_space_group_crystal_system triclinic
_space_group_IT_number 2
_space_group_name_Hall '-P 1'
_space_group_name_H-M_alt 'P -1'
_atom_sites_solution_hydrogens geom
_audit_creation_method SHELXL-2018/3
_audit_update_record
;
2021-01-21 deposited with the CCDC.	2021-02-16 downloaded from the CCDC.
;
_cell_angle_alpha 111.23(3)
_cell_angle_beta 102.10(3)
_cell_angle_gamma 91.91(3)
_cell_formula_units_Z 1
_cell_length_a 13.937(3)
_cell_length_b 14.389(3)
_cell_length_c 15.592(3)
_cell_measurement_reflns_used 14679
_cell_measurement_temperature 100(2)
_cell_measurement_theta_max 14.12
_cell_measurement_theta_min 0.67
_cell_volume 2829.3(13)
_computing_cell_refinement 'XDS (Kabsch, 1993)'
_computing_data_collection 'BluIce (McPhillips, 2002)'
_computing_data_reduction 'XDS (Kabsch, 1993)'
_computing_molecular_graphics 'shelXle (Huebschle, 2014)'
_computing_publication_material 'CIFTAB (Sheldrick, 1997)'
_computing_structure_refinement 'SHELXL-2018/3 (Sheldrick, 2018)'
_computing_structure_solution 'SHELXT-2018/3 (Sheldrick, 2018)'
_diffrn_ambient_temperature 100(2)
_diffrn_measured_fraction_theta_full 0.924
_diffrn_measured_fraction_theta_max 0.917
_diffrn_measurement_device_type 'ADSC Quantum 315r'
_diffrn_measurement_method 'Phi Scan'
_diffrn_radiation_monochromator 'Silicon Double Crystal'
_diffrn_radiation_type Synchrotron
_diffrn_radiation_wavelength 0.71073
_diffrn_reflns_av_R_equivalents 0.0658
_diffrn_reflns_av_unetI/netI 0.0565
_diffrn_reflns_Laue_measured_fraction_full 0.924
_diffrn_reflns_Laue_measured_fraction_max 0.917
_diffrn_reflns_limit_h_max 16
_diffrn_reflns_limit_h_min -16
_diffrn_reflns_limit_k_max 17
_diffrn_reflns_limit_k_min -17
_diffrn_reflns_limit_l_max 19
_diffrn_reflns_limit_l_min -19
_diffrn_reflns_number 34790
_diffrn_reflns_point_group_measured_fraction_full 0.924
_diffrn_reflns_point_group_measured_fraction_max 0.917
_diffrn_reflns_theta_full 25.242
_diffrn_reflns_theta_max 25.679
_diffrn_reflns_theta_min 1.443
_diffrn_source 'MX2 Beamline Australian Synchrotron'
_exptl_absorpt_coefficient_mu 0.799
_exptl_absorpt_correction_T_max 0.4344
_exptl_absorpt_correction_T_min 0.3396
_exptl_absorpt_correction_type none
_exptl_crystal_colour blue
_exptl_crystal_density_diffrn 1.074
_exptl_crystal_density_method 'not measured'
_exptl_crystal_description block
_exptl_crystal_F_000 934
_exptl_crystal_size_max 0.12
_exptl_crystal_size_mid 0.1
_exptl_crystal_size_min 0.07
_platon_squeeze_details '15.5 MeOH molecules'
_refine_diff_density_max 0.701
_refine_diff_density_min -0.963
_refine_diff_density_rms 0.090
_refine_ls_extinction_method none
_refine_ls_goodness_of_fit_ref 1.054
_refine_ls_hydrogen_treatment constr
_refine_ls_matrix_type full
_refine_ls_number_parameters 551
_refine_ls_number_reflns 9841
_refine_ls_number_restraints 0
_refine_ls_restrained_S_all 1.054
_refine_ls_R_factor_all 0.0692
_refine_ls_R_factor_gt 0.0603
_refine_ls_shift/su_max 0.001
_refine_ls_shift/su_mean 0.000
_refine_ls_structure_factor_coef Fsqd
_refine_ls_weighting_details 'w=1/[\s^2^(Fo^2^)+(0.1107P)^2^+1.3802P] where P=(Fo^2^+2Fc^2^)/3'
_refine_ls_weighting_scheme calc
_refine_ls_wR_factor_gt 0.1832
_refine_ls_wR_factor_ref 0.1916
_reflns_Friedel_coverage 0.000
_reflns_number_gt 7875
_reflns_number_total 9841
_reflns_threshold_expression 'I > 2\s(I)'
_cod_data_source_file d0cc08076d2.cif
_cod_data_source_block 1a_MeOH
_cod_depositor_comments 'Adding full bibliography for 7127961--7127966.cif.'
_cod_original_cell_volume 2829.3(12)
_cod_database_code 7127963
_shelx_shelxl_version_number 2018/3
_shelx_space_group_comment
;
The symmetry employed for this shelxl refinement is uniquely defined
by the following loop, which should always be used as a source of
symmetry information in preference to the above space-group names.
They are only intended as comments.
;
_platon_squeeze_void_probe_radius 1.20

loop_
_space_group_symop_operation_xyz
'x, y, z'
'-x, -y, -z'

loop_
_atom_site_label
_atom_site_type_symbol
_atom_site_fract_x
_atom_site_fract_y
_atom_site_fract_z
_atom_site_U_iso_or_equiv
_atom_site_adp_type
_atom_site_occupancy
_atom_site_site_symmetry_order
_atom_site_calc_flag
_atom_site_refinement_flags_posn
_atom_site_refinement_flags_adp
_atom_site_refinement_flags_occupancy
_atom_site_disorder_assembly
_atom_site_disorder_group
Cu01 Cu 0.33459(3) 0.34113(3) 0.22916(3) 0.04223(15) Uani 1 1 d . . . . .
Cu02 Cu 0.73184(3) 0.77349(3) 0.94991(3) 0.04252(15) Uani 1 1 d . . . . .
O00D O 0.3865(2) 0.4395(2) 0.3762(2) 0.0750(9) Uani 1 1 d . . . . .
C1_1 C 0.5281(2) 0.7683(2) 0.8679(3) 0.0439(8) Uani 1 1 d . . . . .
O1_1 O 0.59705(16) 0.80662(18) 0.94242(17) 0.0481(6) Uani 1 1 d . . . . .
C2_1 C 0.4306(2) 0.8070(2) 0.8738(2) 0.0425(7) Uani 1 1 d . . . . .
O2_1 O 0.53619(16) 0.70358(18) 0.79050(18) 0.0509(6) Uani 1 1 d . . . . .
C3_1 C 0.4234(2) 0.8892(2) 0.9527(2) 0.0453(8) Uani 1 1 d . . . . .
H3_1 H 0.477761 0.916123 1.004002 0.054 Uiso 1 1 calc R U . . .
O3_1 O 0.19427(15) 0.36357(17) 0.21516(17) 0.0454(5) Uani 1 1 d . . . . .
C4_1 C 0.3357(2) 0.9312(2) 0.9553(3) 0.0523(9) Uani 1 1 d . . . . .
H4_1 H 0.331465 0.986717 1.008000 0.063 Uiso 1 1 calc R U . . .
O4_1 O 0.13852(16) 0.26881(18) 0.06066(18) 0.0506(6) Uani 1 1 d . . . . .
C5_1 C 0.2546(3) 0.8911(3) 0.8799(3) 0.0537(9) Uani 1 1 d . . . . .
H5_1 H 0.196073 0.920225 0.881819 0.064 Uiso 1 1 calc R U . . .
C6_1 C 0.2596(2) 0.8077(3) 0.8014(3) 0.0478(8) Uani 1 1 d . . . . .
C7_1 C 0.3482(2) 0.7668(3) 0.7978(3) 0.0469(8) Uani 1 1 d . . . . .
H7_1 H 0.352709 0.712333 0.744336 0.056 Uiso 1 1 calc R U . . .
N8_1 N 0.1803(2) 0.7633(2) 0.7199(2) 0.0539(8) Uani 1 1 d . . . . .
C9_1 C 0.0928(2) 0.7682(3) 0.7303(3) 0.0517(9) Uani 1 1 d . . . . .
H9_1 H 0.082166 0.800327 0.790494 0.062 Uiso 1 1 calc R U . . .
C10_1 C 0.0073(2) 0.7238(3) 0.6487(3) 0.0490(8) Uani 1 1 d . . . . .
C11_1 C 0.0196(3) 0.6628(3) 0.5609(3) 0.0566(10) Uani 1 1 d . . . . .
H11_1 H 0.083096 0.651556 0.552925 0.068 Uiso 1 1 calc R U . . .
C12_1 C -0.0615(2) 0.6177(3) 0.4836(3) 0.0530(9) Uani 1 1 d . . . . .
C13_1 C -0.1568(3) 0.6331(3) 0.4978(3) 0.0577(10) Uani 1 1 d . . . . .
H13_1 H -0.211727 0.603233 0.447773 0.069 Uiso 1 1 calc R U . . .
C14_1 C -0.1692(3) 0.6922(3) 0.5854(3) 0.0637(11) Uani 1 1 d . . . . .
H14_1 H -0.232532 0.701960 0.594330 0.076 Uiso 1 1 calc R U . . .
C15_1 C -0.0875(2) 0.7377(3) 0.6611(3) 0.0545(9) Uani 1 1 d . . . . .
H15_1 H -0.096642 0.777556 0.720111 0.065 Uiso 1 1 calc R U . . .
C16_1 C -0.0438(3) 0.5533(3) 0.3946(3) 0.0596(10) Uani 1 1 d . . . . .
H16_1 H 0.021230 0.542394 0.392775 0.072 Uiso 1 1 calc R U . . .
N17_1 N -0.1097(2) 0.5101(2) 0.3185(2) 0.0511(7) Uani 1 1 d . . . . .
C18_1 C -0.0856(2) 0.4437(2) 0.2356(3) 0.0448(8) Uani 1 1 d . . . . .
C19_1 C -0.1648(3) 0.3978(3) 0.1576(3) 0.0563(10) Uani 1 1 d . . . . .
H19_1 H -0.228294 0.413697 0.161245 0.068 Uiso 1 1 calc R U . . .
C20_1 C -0.1489(3) 0.3285(3) 0.0748(3) 0.0658(11) Uani 1 1 d . . . . .
H20_1 H -0.202362 0.296177 0.023837 0.079 Uiso 1 1 calc R U . . .
C21_1 C -0.0555(3) 0.3068(3) 0.0670(3) 0.0580(10) Uani 1 1 d . . . . .
H21_1 H -0.045211 0.261588 0.010381 0.070 Uiso 1 1 calc R U . . .
C22_1 C 0.0245(2) 0.3534(2) 0.1450(2) 0.0445(8) Uani 1 1 d . . . . .
C23_1 C 0.0092(2) 0.4211(2) 0.2275(2) 0.0438(8) Uani 1 1 d . . . . .
H23_1 H 0.062738 0.452496 0.278715 0.053 Uiso 1 1 calc R U . . .
C24_1 C 0.1271(2) 0.3268(2) 0.1404(2) 0.0428(8) Uani 1 1 d . . . . .
C1_2 C 0.7305(2) 0.8617(2) 0.8089(2) 0.0449(8) Uani 1 1 d . . . . .
O1_2 O 0.75866(18) 0.87555(18) 0.89623(18) 0.0522(6) Uani 1 1 d . . . . .
C2_2 C 0.7425(3) 0.9482(3) 0.7805(3) 0.0488(8) Uani 1 1 d . . . . .
O2_2 O 0.69305(17) 0.77840(17) 0.74429(17) 0.0488(6) Uani 1 1 d . . . . .
C3_2 C 0.7828(3) 1.0436(3) 0.8475(3) 0.0615(10) Uani 1 1 d . . . . .
H3_2 H 0.805374 1.053121 0.910954 0.074 Uiso 1 1 calc R U . . .
O3_2 O 0.35877(18) 0.44597(18) 0.1846(2) 0.0541(6) Uani 1 1 d . . . . .
C4_2 C 0.7890(4) 1.1237(3) 0.8192(3) 0.0744(13) Uani 1 1 d . . . . .
H4_2 H 0.816496 1.186961 0.863775 0.089 Uiso 1 1 calc R U . . .
O4_2 O 0.30699(18) 0.34960(18) 0.02965(19) 0.0533(6) Uani 1 1 d . . . . .
C5_2 C 0.7551(4) 1.1110(3) 0.7259(3) 0.0714(12) Uani 1 1 d . . . . .
H5_2 H 0.760610 1.165550 0.707907 0.086 Uiso 1 1 calc R U . . .
C6_2 C 0.7125(3) 1.0170(3) 0.6579(3) 0.0561(9) Uani 1 1 d . . . . .
C7_2 C 0.7090(3) 0.9358(3) 0.6861(3) 0.0491(8) Uani 1 1 d . . . . .
H7_2 H 0.683790 0.872221 0.640960 0.059 Uiso 1 1 calc R U . . .
N8_2 N 0.6731(2) 0.9984(2) 0.5608(2) 0.0562(8) Uani 1 1 d . . . . .
C9_2 C 0.6353(3) 1.0693(3) 0.5402(3) 0.0631(10) Uani 1 1 d . . . . .
H9_2 H 0.635423 1.130099 0.589317 0.076 Uiso 1 1 calc R U . . .
C10_2 C 0.5916(3) 1.0598(3) 0.4431(3) 0.0596(10) Uani 1 1 d . . . . .
C11_2 C 0.5621(3) 0.9664(3) 0.3699(3) 0.0559(9) Uani 1 1 d . . . . .
H11_2 H 0.571549 0.908094 0.381889 0.067 Uiso 1 1 calc R U . . .
C12_2 C 0.5188(3) 0.9601(3) 0.2793(3) 0.0544(9) Uani 1 1 d . . . . .
C13_2 C 0.5075(3) 1.0481(3) 0.2616(3) 0.0573(9) Uani 1 1 d . . . . .
H13_2 H 0.479971 1.043885 0.200403 0.069 Uiso 1 1 calc R U . . .
C14_2 C 0.5366(3) 1.1413(3) 0.3338(3) 0.0671(11) Uani 1 1 d . . . . .
H14_2 H 0.528814 1.199555 0.321586 0.081 Uiso 1 1 calc R U . . .
C15_2 C 0.5775(3) 1.1466(3) 0.4243(3) 0.0646(11) Uani 1 1 d . . . . .
H15_2 H 0.595799 1.209110 0.473516 0.078 Uiso 1 1 calc R U . . .
C16_2 C 0.4795(3) 0.8638(3) 0.2017(3) 0.0552(9) Uani 1 1 d . . . . .
H16_2 H 0.444394 0.863859 0.144004 0.066 Uiso 1 1 calc R U . . .
N17_2 N 0.4915(2) 0.7795(2) 0.2102(2) 0.0533(8) Uani 1 1 d . . . . .
C18_2 C 0.4519(2) 0.6894(3) 0.1302(3) 0.0521(9) Uani 1 1 d . . . . .
C19_2 C 0.4486(2) 0.6777(3) 0.0375(3) 0.0510(8) Uani 1 1 d . . . . .
H19_2 H 0.472893 0.730931 0.024615 0.061 Uiso 1 1 calc R U . . .
C20_2 C 0.4095(2) 0.5876(3) -0.0360(3) 0.0539(9) Uani 1 1 d . . . . .
H20_2 H 0.407746 0.580294 -0.098089 0.065 Uiso 1 1 calc R U . . .
C21_2 C 0.3727(2) 0.5073(3) -0.0170(3) 0.0513(9) Uani 1 1 d . . . . .
H21_2 H 0.344943 0.447125 -0.066614 0.062 Uiso 1 1 calc R U . . .
C22_2 C 0.3775(2) 0.5175(2) 0.0747(3) 0.0466(8) Uani 1 1 d . . . . .
C23_2 C 0.4176(2) 0.6087(3) 0.1487(3) 0.0507(8) Uani 1 1 d . . . . .
H23_2 H 0.421351 0.615331 0.210945 0.061 Uiso 1 1 calc R U . . .
C24_2 C 0.3448(2) 0.4322(3) 0.0981(3) 0.0502(9) Uani 1 1 d . . . . .
O1_3 O 0.78336(19) 0.8630(2) 1.09843(18) 0.0595(7) Uani 1 1 d . . . . .
C2_3 C 0.7179(3) 0.8746(4) 1.1598(3) 0.0779(13) Uani 1 1 d . . . . .
H2A_3 H 0.681451 0.810772 1.145160 0.117 Uiso 1 1 calc R U . . .
H2B_3 H 0.672739 0.921171 1.151111 0.117 Uiso 1 1 calc R U . . .
H2C_3 H 0.755404 0.899632 1.224395 0.117 Uiso 1 1 calc R U . . .

loop_
_atom_site_aniso_label
_atom_site_aniso_U_11
_atom_site_aniso_U_22
_atom_site_aniso_U_33
_atom_site_aniso_U_23
_atom_site_aniso_U_13
_atom_site_aniso_U_12
Cu01 0.0337(2) 0.0353(2) 0.0475(3) 0.00768(19) 0.00349(17) -0.00032(16)
Cu02 0.0348(2) 0.0367(2) 0.0461(3) 0.00810(19) 0.00340(17) -0.00085(16)
O00D 0.0762(19) 0.0631(17) 0.0577(18) 0.0008(14) -0.0016(15) -0.0013(15)
C1_1 0.0361(15) 0.0339(15) 0.053(2) 0.0123(15) 0.0014(14) -0.0020(12)
O1_1 0.0359(11) 0.0468(12) 0.0496(14) 0.0089(11) 0.0025(10) 0.0010(10)
C2_1 0.0385(15) 0.0336(15) 0.0500(19) 0.0115(14) 0.0071(14) 0.0030(12)
O2_1 0.0350(11) 0.0503(13) 0.0504(14) 0.0040(12) 0.0024(10) 0.0029(10)
C3_1 0.0404(16) 0.0360(16) 0.0491(19) 0.0100(15) 0.0011(14) -0.0023(13)
O3_1 0.0341(10) 0.0461(12) 0.0449(13) 0.0079(11) 0.0034(9) 0.0023(9)
C4_1 0.0465(17) 0.0347(16) 0.060(2) 0.0024(16) 0.0076(16) 0.0012(14)
O4_1 0.0359(11) 0.0500(13) 0.0490(14) 0.0039(12) 0.0018(10) 0.0016(10)
C5_1 0.0408(16) 0.0439(18) 0.065(2) 0.0092(17) 0.0078(16) 0.0067(14)
C6_1 0.0396(16) 0.0425(17) 0.050(2) 0.0091(15) 0.0031(15) 0.0039(13)
C7_1 0.0391(16) 0.0413(17) 0.0475(19) 0.0042(15) 0.0060(14) 0.0051(13)
N8_1 0.0407(15) 0.0518(17) 0.0543(18) 0.0097(14) -0.0005(13) 0.0034(12)
C9_1 0.0419(17) 0.0467(18) 0.055(2) 0.0105(17) 0.0042(15) 0.0029(14)
C10_1 0.0420(17) 0.0476(18) 0.0476(19) 0.0115(16) 0.0021(15) 0.0037(14)
C11_1 0.0374(16) 0.061(2) 0.055(2) 0.0051(19) 0.0064(16) 0.0041(16)
C12_1 0.0369(16) 0.054(2) 0.057(2) 0.0116(18) 0.0044(15) 0.0026(15)
C13_1 0.0390(17) 0.064(2) 0.055(2) 0.0097(19) 0.0037(16) 0.0043(16)
C14_1 0.0411(17) 0.075(3) 0.060(2) 0.011(2) 0.0085(17) 0.0090(17)
C15_1 0.0411(17) 0.063(2) 0.052(2) 0.0135(18) 0.0104(15) 0.0072(16)
C16_1 0.0366(16) 0.066(2) 0.054(2) 0.0008(19) 0.0039(16) 0.0033(16)
N17_1 0.0386(14) 0.0480(16) 0.0553(18) 0.0110(14) 0.0029(13) 0.0048(12)
C18_1 0.0391(16) 0.0385(16) 0.0472(19) 0.0094(15) 0.0025(14) 0.0035(13)
C19_1 0.0373(16) 0.056(2) 0.061(2) 0.0115(19) -0.0005(16) 0.0054(15)
C20_1 0.0424(18) 0.071(3) 0.057(2) 0.004(2) -0.0075(17) 0.0017(18)
C21_1 0.0421(18) 0.059(2) 0.052(2) 0.0041(18) -0.0006(16) 0.0041(16)
C22_1 0.0376(15) 0.0384(16) 0.0499(19) 0.0128(15) 0.0025(14) 0.0002(13)
C23_1 0.0372(15) 0.0355(16) 0.0484(19) 0.0090(14) 0.0015(14) -0.0003(12)
C24_1 0.0383(15) 0.0292(14) 0.052(2) 0.0087(14) 0.0061(14) -0.0008(12)
C1_2 0.0383(15) 0.0437(17) 0.0452(19) 0.0080(15) 0.0107(14) 0.0044(13)
O1_2 0.0558(14) 0.0434(13) 0.0486(15) 0.0120(11) 0.0055(11) -0.0058(11)
C2_2 0.0492(18) 0.0408(17) 0.051(2) 0.0124(15) 0.0103(16) 0.0009(14)
O2_2 0.0527(13) 0.0371(12) 0.0474(14) 0.0098(10) 0.0043(11) 0.0003(10)
C3_2 0.074(2) 0.048(2) 0.050(2) 0.0131(17) 0.0003(19) -0.0066(18)
O3_2 0.0528(13) 0.0424(13) 0.0586(16) 0.0143(12) 0.0059(12) -0.0060(11)
C4_2 0.097(3) 0.046(2) 0.057(3) 0.0072(19) -0.002(2) -0.020(2)
O4_2 0.0495(13) 0.0434(13) 0.0569(15) 0.0137(12) 0.0025(11) -0.0029(10)
C5_2 0.089(3) 0.050(2) 0.064(3) 0.021(2) -0.002(2) -0.013(2)
C6_2 0.060(2) 0.0493(19) 0.050(2) 0.0145(17) 0.0033(17) -0.0061(16)
C7_2 0.0493(18) 0.0400(17) 0.047(2) 0.0088(15) 0.0043(15) -0.0035(14)
N8_2 0.0596(17) 0.0458(16) 0.0556(19) 0.0176(15) 0.0025(15) -0.0054(14)
C9_2 0.066(2) 0.051(2) 0.062(2) 0.0161(19) 0.0035(19) -0.0070(18)
C10_2 0.062(2) 0.049(2) 0.061(2) 0.0191(18) 0.0059(19) -0.0013(17)
C11_2 0.0524(19) 0.0459(19) 0.067(2) 0.0221(18) 0.0085(18) -0.0010(15)
C12_2 0.0508(19) 0.0475(19) 0.060(2) 0.0201(17) 0.0040(17) -0.0017(15)
C13_2 0.054(2) 0.056(2) 0.064(2) 0.0285(19) 0.0075(18) 0.0015(16)
C14_2 0.065(2) 0.055(2) 0.082(3) 0.033(2) 0.006(2) -0.0002(18)
C15_2 0.072(2) 0.048(2) 0.070(3) 0.024(2) 0.006(2) -0.0056(18)
C16_2 0.0471(18) 0.051(2) 0.064(2) 0.0219(18) 0.0055(17) -0.0002(15)
N17_2 0.0476(15) 0.0454(16) 0.0596(19) 0.0166(15) 0.0042(14) -0.0016(12)
C18_2 0.0398(16) 0.0455(18) 0.066(2) 0.0212(18) 0.0026(16) 0.0016(14)
C19_2 0.0448(17) 0.0516(19) 0.056(2) 0.0238(17) 0.0051(16) 0.0039(15)
C20_2 0.0418(17) 0.058(2) 0.059(2) 0.0233(18) 0.0045(16) 0.0073(15)
C21_2 0.0348(15) 0.0490(19) 0.064(2) 0.0205(17) 0.0004(15) 0.0036(14)
C22_2 0.0339(14) 0.0437(17) 0.059(2) 0.0193(16) 0.0044(14) 0.0038(13)
C23_2 0.0447(17) 0.0467(18) 0.061(2) 0.0228(17) 0.0091(16) 0.0026(14)
C24_2 0.0323(15) 0.0442(18) 0.069(3) 0.0177(18) 0.0087(15) 0.0026(13)
O1_3 0.0544(14) 0.0649(16) 0.0434(14) 0.0050(12) 0.0081(11) -0.0037(12)
C2_3 0.068(3) 0.095(3) 0.060(3) 0.018(2) 0.017(2) -0.003(2)

loop_
_atom_type_symbol
_atom_type_description
_atom_type_scat_dispersion_real
_atom_type_scat_dispersion_imag
_atom_type_scat_source
C C 0.0033 0.0016 'International Tables Vol C Tables 4.2.6.8 and 6.1.1.4'
H H 0.0000 0.0000 'International Tables Vol C Tables 4.2.6.8 and 6.1.1.4'
N N 0.0061 0.0033 'International Tables Vol C Tables 4.2.6.8 and 6.1.1.4'
O O 0.0106 0.0060 'International Tables Vol C Tables 4.2.6.8 and 6.1.1.4'
Cu Cu 0.3201 1.2651 'International Tables Vol C Tables 4.2.6.8 and 6.1.1.4'

loop_
_geom_angle_atom_site_label_1
_geom_angle_atom_site_label_2
_geom_angle_atom_site_label_3
_geom_angle
_geom_angle_site_symmetry_1
_geom_angle_site_symmetry_3
_geom_angle_publ_flag
O3_2 Cu01 O2_2 171.87(10) . 2_666 ?
O3_2 Cu01 O3_1 89.91(11) . . ?
O2_2 Cu01 O3_1 90.49(11) 2_666 . ?
O3_2 Cu01 O2_1 89.16(12) . 2_666 ?
O2_2 Cu01 O2_1 88.44(11) 2_666 2_666 ?
O3_1 Cu01 O2_1 165.67(10) . 2_666 ?
O3_2 Cu01 O00D 93.00(12) . . ?
O2_2 Cu01 O00D 94.99(12) 2_666 . ?
O3_1 Cu01 O00D 97.53(12) . . ?
O2_1 Cu01 O00D 96.80(11) 2_666 . ?
O3_2 Cu01 Cu02 85.69(8) . 2_666 ?
O2_2 Cu01 Cu02 86.35(8) 2_666 2_666 ?
O3_1 Cu01 Cu02 81.09(8) . 2_666 ?
O2_1 Cu01 Cu02 84.58(8) 2_666 2_666 ?
O00D Cu01 Cu02 178.09(9) . 2_666 ?
O1_1 Cu02 O4_1 172.44(10) . 2_666 ?
O1_1 Cu02 O4_2 89.78(11) . 2_666 ?
O4_1 Cu02 O4_2 90.47(11) 2_666 2_666 ?
O1_1 Cu02 O1_2 89.00(11) . . ?
O4_1 Cu02 O1_2 88.94(11) 2_666 . ?
O4_2 Cu02 O1_2 166.03(10) 2_666 . ?
O1_1 Cu02 O1_3 94.84(11) . . ?
O4_1 Cu02 O1_3 92.68(11) 2_666 . ?
O4_2 Cu02 O1_3 94.21(11) 2_666 . ?
O1_2 Cu02 O1_3 99.76(11) . . ?
O1_1 Cu02 Cu01 84.58(8) . 2_666 ?
O4_1 Cu02 Cu01 87.94(8) 2_666 2_666 ?
O4_2 Cu02 Cu01 83.47(8) 2_666 2_666 ?
O1_2 Cu02 Cu01 82.56(7) . 2_666 ?
O1_3 Cu02 Cu01 177.60(8) . 2_666 ?
O2_1 C1_1 O1_1 125.7(3) . . ?
O2_1 C1_1 C2_1 118.5(3) . . ?
O1_1 C1_1 C2_1 115.8(3) . . ?
C1_1 O1_1 Cu02 123.3(2) . . ?
C3_1 C2_1 C7_1 119.3(3) . . ?
C3_1 C2_1 C1_1 119.7(3) . . ?
C7_1 C2_1 C1_1 120.8(3) . . ?
C1_1 O2_1 Cu01 121.6(2) . 2_666 ?
C4_1 C3_1 C2_1 120.2(3) . . ?
C24_1 O3_1 Cu01 126.2(2) . . ?
C5_1 C4_1 C3_1 120.2(3) . . ?
C24_1 O4_1 Cu02 119.3(2) . 2_666 ?
C4_1 C5_1 C6_1 120.5(3) . . ?
C5_1 C6_1 C7_1 119.4(3) . . ?
C5_1 C6_1 N8_1 124.0(3) . . ?
C7_1 C6_1 N8_1 116.5(3) . . ?
C6_1 C7_1 C2_1 120.4(3) . . ?
C9_1 N8_1 C6_1 118.5(3) . . ?
N8_1 C9_1 C10_1 121.2(4) . . ?
C11_1 C10_1 C15_1 119.2(3) . . ?
C11_1 C10_1 C9_1 121.0(3) . . ?
C15_1 C10_1 C9_1 119.7(3) . . ?
C10_1 C11_1 C12_1 121.4(3) . . ?
C11_1 C12_1 C13_1 118.4(4) . . ?
C11_1 C12_1 C16_1 118.7(3) . . ?
C13_1 C12_1 C16_1 122.8(3) . . ?
C14_1 C13_1 C12_1 120.2(3) . . ?
C13_1 C14_1 C15_1 120.5(3) . . ?
C10_1 C15_1 C14_1 120.3(4) . . ?
N17_1 C16_1 C12_1 125.4(3) . . ?
C16_1 N17_1 C18_1 121.2(3) . . ?
C23_1 C18_1 C19_1 118.9(3) . . ?
C23_1 C18_1 N17_1 125.2(3) . . ?
C19_1 C18_1 N17_1 115.9(3) . . ?
C20_1 C19_1 C18_1 120.0(3) . . ?
C21_1 C20_1 C19_1 120.9(3) . . ?
C20_1 C21_1 C22_1 119.3(4) . . ?
C23_1 C22_1 C21_1 120.1(3) . . ?
C23_1 C22_1 C24_1 119.3(3) . . ?
C21_1 C22_1 C24_1 120.6(3) . . ?
C22_1 C23_1 C18_1 120.8(3) . . ?
O3_1 C24_1 O4_1 125.4(3) . . ?
O3_1 C24_1 C22_1 117.8(3) . . ?
O4_1 C24_1 C22_1 116.8(3) . . ?
O2_2 C1_2 O1_2 124.1(3) . . ?
O2_2 C1_2 C2_2 117.4(3) . . ?
O1_2 C1_2 C2_2 118.5(3) . . ?
C1_2 O1_2 Cu02 124.1(2) . . ?
C7_2 C2_2 C3_2 119.1(4) . . ?
C7_2 C2_2 C1_2 119.6(3) . . ?
C3_2 C2_2 C1_2 121.3(3) . . ?
C1_2 O2_2 Cu01 122.3(2) . 2_666 ?
C4_2 C3_2 C2_2 119.8(4) . . ?
C24_2 O3_2 Cu01 123.5(2) . . ?
C5_2 C4_2 C3_2 120.8(4) . . ?
C24_2 O4_2 Cu02 122.5(3) . 2_666 ?
C4_2 C5_2 C6_2 120.6(4) . . ?
C7_2 C6_2 C5_2 118.5(4) . . ?
C7_2 C6_2 N8_2 117.4(3) . . ?
C5_2 C6_2 N8_2 124.1(4) . . ?
C2_2 C7_2 C6_2 121.2(3) . . ?
C9_2 N8_2 C6_2 117.7(4) . . ?
N8_2 C9_2 C10_2 123.2(4) . . ?
C11_2 C10_2 C15_2 119.5(4) . . ?
C11_2 C10_2 C9_2 121.5(4) . . ?
C15_2 C10_2 C9_2 119.0(4) . . ?
C12_2 C11_2 C10_2 120.0(4) . . ?
C11_2 C12_2 C13_2 119.5(4) . . ?
C11_2 C12_2 C16_2 122.0(4) . . ?
C13_2 C12_2 C16_2 118.4(4) . . ?
C14_2 C13_2 C12_2 120.9(4) . . ?
C15_2 C14_2 C13_2 119.1(4) . . ?
C14_2 C15_2 C10_2 121.0(4) . . ?
N17_2 C16_2 C12_2 122.5(4) . . ?
C16_2 N17_2 C18_2 118.6(3) . . ?
C19_2 C18_2 C23_2 119.1(3) . . ?
C19_2 C18_2 N17_2 124.2(3) . . ?
C23_2 C18_2 N17_2 116.7(4) . . ?
C20_2 C19_2 C18_2 120.6(4) . . ?
C19_2 C20_2 C21_2 120.0(4) . . ?
C22_2 C21_2 C20_2 119.9(3) . . ?
C21_2 C22_2 C23_2 119.8(3) . . ?
C21_2 C22_2 C24_2 121.5(3) . . ?
C23_2 C22_2 C24_2 118.6(3) . . ?
C18_2 C23_2 C22_2 120.6(4) . . ?
O3_2 C24_2 O4_2 124.7(3) . . ?
O3_2 C24_2 C22_2 117.3(3) . . ?
O4_2 C24_2 C22_2 117.9(4) . . ?
C2_3 O1_3 Cu02 119.8(2) . . ?

loop_
_geom_bond_atom_site_label_1
_geom_bond_atom_site_label_2
_geom_bond_distance
_geom_bond_site_symmetry_2
_geom_bond_publ_flag
Cu01 O3_2 1.922(3) . ?
Cu01 O2_2 1.953(2) 2_666 ?
Cu01 O3_1 1.972(2) . ?
Cu01 O2_1 1.979(2) 2_666 ?
Cu01 O00D 2.161(3) . ?
Cu01 Cu02 2.6176(12) 2_666 ?
Cu02 O1_1 1.944(2) . ?
Cu02 O4_1 1.946(2) 2_666 ?
Cu02 O4_2 1.987(3) 2_666 ?
Cu02 O1_2 1.995(3) . ?
Cu02 O1_3 2.149(3) . ?
C1_1 O2_1 1.259(4) . ?
C1_1 O1_1 1.269(4) . ?
C1_1 C2_1 1.495(4) . ?
C2_1 C3_1 1.388(5) . ?
C2_1 C7_1 1.395(5) . ?
C3_1 C4_1 1.383(5) . ?
O3_1 C24_1 1.256(4) . ?
C4_1 C5_1 1.378(5) . ?
O4_1 C24_1 1.268(4) . ?
C5_1 C6_1 1.386(5) . ?
C6_1 C7_1 1.389(5) . ?
C6_1 N8_1 1.421(4) . ?
N8_1 C9_1 1.264(5) . ?
C9_1 C10_1 1.474(5) . ?
C10_1 C11_1 1.383(5) . ?
C10_1 C15_1 1.384(5) . ?
C11_1 C12_1 1.401(5) . ?
C12_1 C13_1 1.404(5) . ?
C12_1 C16_1 1.440(5) . ?
C13_1 C14_1 1.372(5) . ?
C14_1 C15_1 1.395(5) . ?
C16_1 N17_1 1.268(5) . ?
N17_1 C18_1 1.416(5) . ?
C18_1 C23_1 1.391(5) . ?
C18_1 C19_1 1.393(5) . ?
C19_1 C20_1 1.383(6) . ?
C20_1 C21_1 1.369(5) . ?
C21_1 C22_1 1.401(5) . ?
C22_1 C23_1 1.368(5) . ?
C22_1 C24_1 1.501(4) . ?
C1_2 O2_2 1.259(4) . ?
C1_2 O1_2 1.274(4) . ?
C1_2 C2_2 1.479(5) . ?
C2_2 C7_2 1.390(5) . ?
C2_2 C3_2 1.399(5) . ?
C3_2 C4_2 1.382(6) . ?
O3_2 C24_2 1.260(5) . ?
C4_2 C5_2 1.372(6) . ?
O4_2 C24_2 1.278(4) . ?
C5_2 C6_2 1.397(5) . ?
C6_2 C7_2 1.392(5) . ?
C6_2 N8_2 1.419(5) . ?
N8_2 C9_2 1.275(5) . ?
C9_2 C10_2 1.462(6) . ?
C10_2 C11_2 1.391(5) . ?
C10_2 C15_2 1.394(6) . ?
C11_2 C12_2 1.384(6) . ?
C12_2 C13_2 1.398(5) . ?
C12_2 C16_2 1.463(5) . ?
C13_2 C14_2 1.382(6) . ?
C14_2 C15_2 1.379(6) . ?
C16_2 N17_2 1.279(5) . ?
N17_2 C18_2 1.426(5) . ?
C18_2 C19_2 1.384(5) . ?
C18_2 C23_2 1.387(5) . ?
C19_2 C20_2 1.380(5) . ?
C20_2 C21_2 1.399(5) . ?
C21_2 C22_2 1.371(5) . ?
C22_2 C23_2 1.396(5) . ?
C22_2 C24_2 1.486(5) . ?
O1_3 C2_3 1.427(5) . ?

loop_
_platon_squeeze_void_nr
_platon_squeeze_void_average_x
_platon_squeeze_void_average_y
_platon_squeeze_void_average_z
_platon_squeeze_void_volume
_platon_squeeze_void_count_electrons
_platon_squeeze_void_content
1 0.002 -0.003 0.024 1196 279 ' '
